data_9011386
loop_
_publ_author_name
'Boyer, L.'
'Savariault, J. M.'
'Carpena, J.'
'Lacout, J. L.'

_publ_section_title
;
 A neodymium-substituted britholite compound
;
_journal_name_full 'Acta Crystallographica, Section C'
_journal_page_first 1057
_journal_page_last 1059
_journal_paper_doi 10.1107/S0108270197019306
_journal_volume 54
_journal_year 1998
_chemical_compound_source Synthetic
_chemical_formula_structural Ca9Nd(PO4)5(SiO4)F1.5O.25
_chemical_formula_sum 'Ca4.5 F0.77 Nd0.5 O12.14 P2.55 Si0.45'
_space_group_IT_number 176
_symmetry_space_group_name_Hall '-P 6c'
_symmetry_space_group_name_H-M 'P 63/m'
_cell_angle_alpha 90
_cell_angle_beta 90
_cell_angle_gamma 120
_cell_length_a 9.3938
_cell_length_b 9.3938
_cell_length_c 6.9013
_cell_formula_units_Z 2
_cell_volume 527.405
_database_code_amcsd 0010315
_exptl_crystal_density_diffrn 3.482
_cod_original_formula_sum '(Ca4.5 Nd.5) (P2.55 Si.45) O12.14 F.77'
_cod_database_code 9011386
_amcsd_formula_title Ca9Nd(PO4)5(SiO4)F1.5O.25

loop_
_space_group_symop_operation_xyz
x,y,z
-x+y,-x,1/2-z
x-y,x,1/2+z
y,-x+y,-z
-y,x-y,z
x,y,1/2-z
-x,-y,1/2+z
x-y,x,-z
-x+y,-x,z
-y,x-y,1/2-z
y,-x+y,1/2+z
-x,-y,-z

loop_
_atom_site_aniso_label
_atom_site_aniso_U_11
_atom_site_aniso_U_22
_atom_site_aniso_U_33
_atom_site_aniso_U_12
_atom_site_aniso_U_13
_atom_site_aniso_U_23
Ca1 0.01398 0.01398 0.00730 0.00699 0.00000 0.00000
Nd1 0.01398 0.01398 0.00730 0.00699 0.00000 0.00000
Ca2 0.01385 0.00999 0.00830 0.00603 0.00000 0.00000
Nd2 0.01385 0.00999 0.00830 0.00603 0.00000 0.00000
P 0.00790 0.00700 0.00640 0.00440 0.00000 0.00000
Si 0.00790 0.00700 0.00640 0.00440 0.00000 0.00000
O1 0.00870 0.01080 0.02390 0.00390 0.00000 0.00000
O2 0.03050 0.01560 0.01110 0.01490 -0.00890 -0.00530
O3 0.01700 0.01700 0.02000 0.00800 0.00000 0.00000
O4 0.01770 0.01240 0.01290 0.01120 0.00000 0.00000
F 0.01100 0.01100 0.02900 0.00530 0.00000 0.00000

loop_
_atom_site_label
_atom_site_fract_x
_atom_site_fract_y
_atom_site_fract_z
_atom_site_occupancy
_atom_site_U_iso_or_equiv
Ca1 0.33333 0.66667 0.00051 0.96000 0.01174
Nd1 0.33333 0.66667 0.00051 0.04000 0.01174
Ca2 0.23845 0.99067 0.25000 0.86000 0.01068
Nd2 0.23845 0.99067 0.25000 0.14000 0.01068
P 0.39748 0.36879 0.25000 0.85000 0.00679
Si 0.39748 0.36879 0.25000 0.15000 0.00679
O1 0.32490 0.48450 0.25000 1.00000 0.01490
O2 0.58780 0.46670 0.25000 1.00000 0.01760
O3 0.34130 0.25610 0.07010 1.00000 0.01700
O4 0.00000 0.00000 0.29800 0.07000 0.01270
F 0.00000 0.00000 0.25000 0.77000 0.01700

loop_
_cod_related_entry_id
_cod_related_entry_database
_cod_related_entry_code
1 AMCSD 0010315
